data_4109525
loop_
_publ_author_name
'Morris Markert'
'Michael Mulzer'
'Bernd Schetter'
'Rainer Mahrwald'

_publ_section_title
;
 Amine-Catalyzed Direct Aldol Addition
;
_journal_name_full 'Journal of the American Chemical Society'
_journal_page_first 7258
_journal_page_last 7259
_journal_paper_doi 10.1021/ja071926a
_journal_volume 129
_journal_year 2007
_chemical_formula_moiety 'C17 H30 O5'
_chemical_formula_sum 'C17 H30 O5'
_chemical_formula_weight 314.41
_chemical_melting_point 376
_chemical_name_systematic
; 
 rac-(2R,6R)-2,6-Dicyclohexyl-4-hydroxymethyl-(1,3)dioxane-(4S,5S)-4,5-diol 
;
_space_group_IT_number 14
_symmetry_cell_setting monoclinic
_symmetry_space_group_name_Hall '-P 2ybc'
_symmetry_space_group_name_H-M 'P 1 21/c 1'
_atom_sites_solution_hydrogens difmap
_atom_sites_solution_primary direct
_atom_sites_solution_secondary difmap
_audit_creation_method SHELXL-97
_cell_angle_alpha 90.00
_cell_angle_beta 102.040(6)
_cell_angle_gamma 90.00
_cell_formula_units_Z 4
_cell_length_a 11.2404(8)
_cell_length_b 6.3280(5)
_cell_length_c 23.5861(19)
_cell_measurement_reflns_used 5000
_cell_measurement_temperature 100(2)
_cell_measurement_theta_max 25.0
_cell_measurement_theta_min 5.0
_cell_volume 1640.8(2)
_computing_cell_refinement 'X-AREA (Stoe & Cie, 2002)'
_computing_data_collection 'X-AREA (Stoe & Cie, 2002)'
_computing_data_reduction 'X-RED (Stoe & Cie, 2002)'
_computing_molecular_graphics 'DIAMOND (Brandenburg & Berndt, 1999)'
_computing_publication_material 'SHELXL97 (Sheldrick, 1997)'
_computing_structure_refinement 'SHELXL97 (Sheldrick, 1997)'
_computing_structure_solution 'SIR2002 (Burla et al., 2003)'
_diffrn_ambient_temperature 100(2)
_diffrn_detector_area_resol_mean 6.67
_diffrn_measured_fraction_theta_full 0.995
_diffrn_measured_fraction_theta_max 0.995
_diffrn_measurement_device 'Stoe IPDS-2t diffractometer'
_diffrn_measurement_method '\w-rotation,\w-incr.=1\%,360 exposures'
_diffrn_radiation_collimation '0.5 mm diameter monocapillary'
_diffrn_radiation_monochromator 'plane graphite'
_diffrn_radiation_source 'long fine focus sealed X-ray tube'
_diffrn_radiation_type MoK\a
_diffrn_radiation_wavelength 0.71073
_diffrn_reflns_av_R_equivalents 0.1326
_diffrn_reflns_av_sigmaI/netI 0.0659
_diffrn_reflns_limit_h_max 14
_diffrn_reflns_limit_h_min -14
_diffrn_reflns_limit_k_max 8
_diffrn_reflns_limit_k_min -8
_diffrn_reflns_limit_l_max 30
_diffrn_reflns_limit_l_min -30
_diffrn_reflns_number 31292
_diffrn_reflns_theta_full 26.99
_diffrn_reflns_theta_max 26.99
_diffrn_reflns_theta_min 3.34
_diffrn_standards_decay_% 4.7
_diffrn_standards_interval_count 0
_diffrn_standards_interval_time 0
_diffrn_standards_number 0
_exptl_absorpt_coefficient_mu 0.092
_exptl_absorpt_correction_T_max 0.9927
_exptl_absorpt_correction_T_min 0.9855
_exptl_absorpt_correction_type none
_exptl_crystal_colour colorless
_exptl_crystal_density_diffrn 1.273
_exptl_crystal_density_method none
_exptl_crystal_description block
_exptl_crystal_F_000 688
_exptl_crystal_size_max 0.16
_exptl_crystal_size_mid 0.10
_exptl_crystal_size_min 0.08
_refine_diff_density_max 0.334
_refine_diff_density_min -0.260
_refine_diff_density_rms 0.072
_refine_ls_extinction_coef 0.0055(19)
_refine_ls_extinction_expression Fc^*^=kFc[1+0.001xFc^2^\l^3^/sin(2\q)]^-1/4^
_refine_ls_extinction_method SHELXL
_refine_ls_goodness_of_fit_ref 1.047
_refine_ls_hydrogen_treatment refxyz
_refine_ls_matrix_type full
_refine_ls_number_parameters 290
_refine_ls_number_reflns 3569
_refine_ls_number_restraints 0
_refine_ls_restrained_S_all 1.047
_refine_ls_R_factor_all 0.1135
_refine_ls_R_factor_gt 0.0726
_refine_ls_shift/su_max 0.001
_refine_ls_shift/su_mean 0.000
_refine_ls_structure_factor_coef Fsqd
_refine_ls_weighting_details 'calc w=1/[\s^2^(Fo^2^)+(0.0834P)^2^+4.2612P] where P=(Fo^2^+2Fc^2^)/3'
_refine_ls_weighting_scheme calc
_refine_ls_wR_factor_gt 0.2102
_refine_ls_wR_factor_ref 0.2251
_reflns_number_gt 2250
_reflns_number_total 3569
_reflns_threshold_expression I>2sigma(I)
_cod_data_source_file ja071926asi20070329_091938.cif
_cod_data_source_block schett25
_cod_original_sg_symbol_H-M 'P 21/c'
_cod_database_code 4109525

loop_
_symmetry_equiv_pos_as_xyz
'x, y, z'
'-x, y+1/2, -z+1/2'
'-x, -y, -z'
'x, -y-1/2, z-1/2'

loop_
_atom_site_label
_atom_site_type_symbol
_atom_site_fract_x
_atom_site_fract_y
_atom_site_fract_z
_atom_site_U_iso_or_equiv
_atom_site_adp_type
_atom_site_occupancy
_atom_site_symmetry_multiplicity
_atom_site_calc_flag
C1 C 0.2223(3) 0.1940(6) 0.11478(16) 0.0195(8) Uani 1 1 d
H1 H 0.301(4) 0.291(7) 0.1162(18) 0.023 Uiso 1 1 d
C2 C 0.2091(3) 0.0444(6) 0.06422(16) 0.0208(8) Uani 1 1 d
H2 H 0.139(4) -0.056(7) 0.0636(18) 0.025 Uiso 1 1 d
C3 C 0.3271(4) -0.0822(6) 0.06726(16) 0.0212(8) Uani 1 1 d
H3A H 0.394(4) 0.014(7) 0.0633(19) 0.025 Uiso 1 1 d
H3B H 0.347(4) -0.161(7) 0.1058(19) 0.025 Uiso 1 1 d
C4 C 0.3121(4) -0.2377(7) 0.01610(17) 0.0253(9) Uani 1 1 d
H4A H 0.393(4) -0.319(8) 0.0186(19) 0.030 Uiso 1 1 d
H4B H 0.248(4) -0.339(8) 0.0191(19) 0.030 Uiso 1 1 d
C5 C 0.2774(5) -0.1237(7) -0.04139(18) 0.0309(10) Uani 1 1 d
H5A H 0.259(4) -0.230(8) -0.072(2) 0.037 Uiso 1 1 d
H5B H 0.344(5) -0.029(8) -0.043(2) 0.037 Uiso 1 1 d
C6 C 0.1627(5) 0.0070(8) -0.04486(19) 0.0345(11) Uani 1 1 d
H6A H 0.089(5) -0.089(9) -0.044(2) 0.041 Uiso 1 1 d
H6B H 0.157(5) 0.086(9) -0.077(2) 0.041 Uiso 1 1 d
C7 C 0.1743(5) 0.1602(7) 0.00603(17) 0.0285(9) Uani 1 1 d
H7A H 0.238(4) 0.261(8) 0.004(2) 0.034 Uiso 1 1 d
H7B H 0.102(4) 0.242(8) 0.009(2) 0.034 Uiso 1 1 d
C8 C 0.2591(3) 0.2103(6) 0.21707(15) 0.0182(7) Uani 1 1 d
H8 H 0.328(4) 0.296(7) 0.2164(18) 0.022 Uiso 1 1 d
C9 C 0.2915(3) 0.0796(6) 0.27224(15) 0.0180(8) Uani 1 1 d
H9 H 0.211(4) 0.005(7) 0.2737(18) 0.022 Uiso 1 1 d
C10 C 0.3955(4) -0.0763(6) 0.27091(16) 0.0191(8) Uani 1 1 d
H10A H 0.376(4) -0.169(7) 0.2376(19) 0.023 Uiso 1 1 d
H10B H 0.460(4) -0.010(7) 0.2670(19) 0.023 Uiso 1 1 d
C11 C 0.4270(4) -0.2022(6) 0.32693(16) 0.0205(8) Uani 1 1 d
H11A H 0.494(4) -0.305(7) 0.3268(18) 0.025 Uiso 1 1 d
H11B H 0.348(4) -0.280(7) 0.3290(18) 0.025 Uiso 1 1 d
C12 C 0.4644(4) -0.0554(6) 0.37869(17) 0.0226(8) Uani 1 1 d
H12A H 0.542(4) 0.023(7) 0.3767(19) 0.027 Uiso 1 1 d
H12B H 0.479(4) -0.138(8) 0.4143(19) 0.027 Uiso 1 1 d
C13 C 0.3648(4) 0.1085(7) 0.38137(16) 0.0229(8) Uani 1 1 d
H13A H 0.298(4) 0.033(7) 0.3933(19) 0.027 Uiso 1 1 d
H13B H 0.389(4) 0.221(7) 0.4126(19) 0.027 Uiso 1 1 d
C14 C 0.3277(4) 0.2273(6) 0.32449(16) 0.0211(8) Uani 1 1 d
H14A H 0.392(4) 0.324(7) 0.3162(18) 0.025 Uiso 1 1 d
H14B H 0.252(4) 0.323(7) 0.3306(18) 0.025 Uiso 1 1 d
C15 C 0.1441(3) 0.3403(6) 0.21222(16) 0.0183(8) Uani 1 1 d
H15 H 0.154(4) 0.446(7) 0.2444(18) 0.022 Uiso 1 1 d
C16 C 0.1212(3) 0.4656(6) 0.15542(16) 0.0189(8) Uani 1 1 d
C17 C 0.0013(4) 0.5850(7) 0.14177(18) 0.0240(8) Uani 1 1 d
H17A H -0.063(4) 0.496(8) 0.1440(19) 0.029 Uiso 1 1 d
H17B H -0.006(4) 0.633(8) 0.103(2) 0.029 Uiso 1 1 d
O1 O 0.1162(2) 0.3196(4) 0.10895(11) 0.0206(6) Uani 1 1 d
O2 O 0.2392(2) 0.0727(4) 0.16673(10) 0.0179(6) Uani 1 1 d
O3 O 0.0402(2) 0.2085(4) 0.21442(12) 0.0234(6) Uani 1 1 d
H3O H 0.069(4) 0.079(8) 0.1939(19) 0.028 Uiso 1 1 d
O4 O 0.2208(2) 0.6052(4) 0.15743(12) 0.0203(6) Uani 1 1 d
H4O H 0.196(4) 0.726(8) 0.1688(19) 0.024 Uiso 1 1 d
O5 O 0.0061(3) 0.7657(4) 0.17841(13) 0.0247(7) Uani 1 1 d
H5O H -0.007(4) 0.714(8) 0.215(2) 0.030 Uiso 1 1 d

loop_
_atom_site_aniso_label
_atom_site_aniso_U_11
_atom_site_aniso_U_22
_atom_site_aniso_U_33
_atom_site_aniso_U_23
_atom_site_aniso_U_13
_atom_site_aniso_U_12
C1 0.0213(18) 0.0162(18) 0.0227(18) 0.0054(15) 0.0085(14) 0.0034(15)
C2 0.0245(19) 0.0166(18) 0.0237(19) 0.0007(15) 0.0103(15) 0.0002(16)
C3 0.026(2) 0.0184(19) 0.0195(18) 0.0026(16) 0.0062(15) 0.0043(16)
C4 0.032(2) 0.022(2) 0.0236(19) 0.0002(17) 0.0097(16) 0.0057(18)
C5 0.047(3) 0.024(2) 0.023(2) -0.0043(18) 0.0118(19) 0.010(2)
C6 0.048(3) 0.035(2) 0.019(2) 0.0008(18) 0.0053(19) 0.017(2)
C7 0.041(2) 0.024(2) 0.0214(19) -0.0005(17) 0.0093(17) 0.0111(19)
C8 0.0195(17) 0.0150(17) 0.0205(18) -0.0033(15) 0.0054(14) -0.0014(15)
C9 0.0173(17) 0.0168(18) 0.0212(18) -0.0016(15) 0.0071(14) 0.0002(15)
C10 0.0216(18) 0.0142(17) 0.0223(19) -0.0012(15) 0.0069(15) 0.0004(15)
C11 0.0205(18) 0.0160(18) 0.0256(19) 0.0022(15) 0.0061(14) 0.0017(15)
C12 0.0241(19) 0.0194(19) 0.025(2) 0.0011(16) 0.0073(15) 0.0013(16)
C13 0.027(2) 0.026(2) 0.0162(17) -0.0010(16) 0.0060(15) 0.0034(17)
C14 0.0256(19) 0.0182(19) 0.0202(18) -0.0014(15) 0.0061(14) 0.0041(16)
C15 0.0211(18) 0.0151(17) 0.0203(17) 0.0022(15) 0.0080(14) 0.0008(15)
C16 0.0221(18) 0.0130(17) 0.0235(18) 0.0020(15) 0.0087(14) 0.0005(15)
C17 0.027(2) 0.0192(19) 0.026(2) -0.0007(17) 0.0062(16) 0.0044(17)
O1 0.0225(13) 0.0193(13) 0.0203(13) 0.0004(11) 0.0046(10) 0.0046(11)
O2 0.0251(13) 0.0138(12) 0.0159(12) 0.0003(10) 0.0066(10) 0.0017(11)
O3 0.0265(14) 0.0196(14) 0.0273(14) 0.0015(12) 0.0132(11) 0.0001(12)
O4 0.0240(14) 0.0118(13) 0.0267(14) 0.0022(11) 0.0087(11) 0.0007(11)
O5 0.0325(15) 0.0154(13) 0.0292(15) 0.0007(12) 0.0131(12) 0.0052(12)

loop_
_atom_type_symbol
_atom_type_description
_atom_type_scat_dispersion_real
_atom_type_scat_dispersion_imag
_atom_type_scat_source
C C 0.0033 0.0016 'International Tables Vol C Tables 4.2.6.8 and 6.1.1.4'
H H 0.0000 0.0000 'International Tables Vol C Tables 4.2.6.8 and 6.1.1.4'
O O 0.0106 0.0060 'International Tables Vol C Tables 4.2.6.8 and 6.1.1.4'

loop_
_geom_angle_atom_site_label_1
_geom_angle_atom_site_label_2
_geom_angle_atom_site_label_3
_geom_angle
O1 C1 O2 110.2(3)
O1 C1 C2 109.5(3)
O2 C1 C2 108.4(3)
O1 C1 H1 111(2)
O2 C1 H1 109(2)
C2 C1 H1 109(2)
C1 C2 C7 111.9(3)
C1 C2 C3 110.4(3)
C7 C2 C3 110.3(3)
C1 C2 H2 111(2)
C7 C2 H2 104(2)
C3 C2 H2 110(2)
C2 C3 C4 110.1(3)
C2 C3 H3A 110(3)
C4 C3 H3A 106(3)
C2 C3 H3B 109(2)
C4 C3 H3B 111(3)
H3A C3 H3B 111(3)
C5 C4 C3 111.3(3)
C5 C4 H4A 110(2)
C3 C4 H4A 109(3)
C5 C4 H4B 109(3)
C3 C4 H4B 109(3)
H4A C4 H4B 109(4)
C4 C5 C6 111.4(4)
C4 C5 H5A 108(3)
C6 C5 H5A 107(3)
C4 C5 H5B 106(3)
C6 C5 H5B 108(3)
H5A C5 H5B 116(4)
C5 C6 C7 111.7(4)
C5 C6 H6A 110(3)
C7 C6 H6A 108(3)
C5 C6 H6B 105(3)
C7 C6 H6B 107(3)
H6A C6 H6B 116(4)
C6 C7 C2 111.4(4)
C6 C7 H7A 109(3)
C2 C7 H7A 108(3)
C6 C7 H7B 117(3)
C2 C7 H7B 104(3)
H7A C7 H7B 107(4)
O2 C8 C15 106.3(3)
O2 C8 C9 110.0(3)
C15 C8 C9 114.1(3)
O2 C8 H8 108(3)
C15 C8 H8 112(3)
C9 C8 H8 106(3)
C8 C9 C14 109.4(3)
C8 C9 C10 112.3(3)
C14 C9 C10 109.4(3)
C8 C9 H9 103(2)
C14 C9 H9 110(2)
C10 C9 H9 113(2)
C11 C10 C9 111.0(3)
C11 C10 H10A 111(3)
C9 C10 H10A 111(3)
C11 C10 H10B 108(3)
C9 C10 H10B 110(3)
H10A C10 H10B 105(4)
C10 C11 C12 110.6(3)
C10 C11 H11A 112(2)
C12 C11 H11A 109(2)
C10 C11 H11B 104(2)
C12 C11 H11B 111(2)
H11A C11 H11B 111(4)
C11 C12 C13 111.3(3)
C11 C12 H12A 111(3)
C13 C12 H12A 108(3)
C11 C12 H12B 110(3)
C13 C12 H12B 109(3)
H12A C12 H12B 108(4)
C14 C13 C12 111.5(3)
C14 C13 H13A 114(3)
C12 C13 H13A 107(3)
C14 C13 H13B 106(3)
C12 C13 H13B 114(2)
H13A C13 H13B 104(4)
C13 C14 C9 112.7(3)
C13 C14 H14A 114(2)
C9 C14 H14A 107(3)
C13 C14 H14B 104(2)
C9 C14 H14B 112(2)
H14A C14 H14B 108(3)
O3 C15 C8 111.5(3)
O3 C15 C16 109.9(3)
C8 C15 C16 109.4(3)
O3 C15 H15 109(2)
C8 C15 H15 110(2)
C16 C15 H15 107(2)
O4 C16 O1 109.5(3)
O4 C16 C17 110.9(3)
O1 C16 C17 105.5(3)
O4 C16 C15 107.8(3)
O1 C16 C15 108.0(3)
C17 C16 C15 115.0(3)
O5 C17 C16 110.5(3)
O5 C17 H17A 113(3)
C16 C17 H17A 111(3)
O5 C17 H17B 108(3)
C16 C17 H17B 105(3)
H17A C17 H17B 110(4)
C1 O1 C16 113.1(3)
C1 O2 C8 110.5(3)
C15 O3 H3O 96(2)
C16 O4 H4O 105(3)
C17 O5 H5O 106(3)

loop_
_geom_bond_atom_site_label_1
_geom_bond_atom_site_label_2
_geom_bond_distance
C1 O1 1.416(4)
C1 O2 1.425(4)
C1 C2 1.506(5)
C1 H1 1.07(4)
C2 C7 1.533(5)
C2 C3 1.538(5)
C2 H2 1.01(5)
C3 C4 1.539(5)
C3 H3A 0.99(5)
C3 H3B 1.02(4)
C4 C5 1.513(6)
C4 H4A 1.03(5)
C4 H4B 0.98(5)
C5 C6 1.520(6)
C5 H5A 0.98(5)
C5 H5B 0.96(5)
C6 C7 1.527(6)
C6 H6A 1.03(5)
C6 H6B 0.89(5)
C7 H7A 0.96(5)
C7 H7B 0.98(5)
C8 O2 1.452(4)
C8 C15 1.516(5)
C8 C9 1.520(5)
C8 H8 0.95(4)
C9 C14 1.532(5)
C9 C10 1.536(5)
C9 H9 1.03(4)
C10 C11 1.520(5)
C10 H10A 0.97(5)
C10 H10B 0.86(5)
C11 C12 1.522(5)
C11 H11A 1.00(5)
C11 H11B 1.02(4)
C12 C13 1.536(6)
C12 H12A 1.02(5)
C12 H12B 0.97(5)
C13 C14 1.518(5)
C13 H13A 0.98(5)
C13 H13B 1.02(5)
C14 H14A 1.00(5)
C14 H14B 1.08(4)
C15 O3 1.445(4)
C15 C16 1.531(5)
C15 H15 1.00(4)
C16 O4 1.419(4)
C16 O1 1.425(4)
C16 C17 1.520(5)
C17 O5 1.428(5)
C17 H17A 0.92(5)
C17 H17B 0.94(5)
O3 H3O 1.03(5)
O4 H4O 0.88(5)
O5 H5O 0.96(5)

loop_
_geom_torsion_atom_site_label_1
_geom_torsion_atom_site_label_2
_geom_torsion_atom_site_label_3
_geom_torsion_atom_site_label_4
_geom_torsion
O1 C1 C2 C7 52.5(4)
O2 C1 C2 C7 172.7(3)
O1 C1 C2 C3 175.8(3)
O2 C1 C2 C3 -64.0(4)
C1 C2 C3 C4 178.9(3)
C7 C2 C3 C4 -56.9(4)
C2 C3 C4 C5 57.2(5)
C3 C4 C5 C6 -55.9(5)
C4 C5 C6 C7 54.6(6)
C5 C6 C7 C2 -54.8(6)
C1 C2 C7 C6 179.4(4)
C3 C2 C7 C6 56.0(5)
O2 C8 C9 C14 173.0(3)
C15 C8 C9 C14 -67.7(4)
O2 C8 C9 C10 51.3(4)
C15 C8 C9 C10 170.6(3)
C8 C9 C10 C11 179.2(3)
C14 C9 C10 C11 57.5(4)
C9 C10 C11 C12 -58.9(4)
C10 C11 C12 C13 56.2(4)
C11 C12 C13 C14 -53.3(5)
C12 C13 C14 C9 53.3(4)
C8 C9 C14 C13 -178.4(3)
C10 C9 C14 C13 -55.0(4)
O2 C8 C15 O3 62.9(4)
C9 C8 C15 O3 -58.6(4)
O2 C8 C15 C16 -58.9(4)
C9 C8 C15 C16 179.7(3)
O3 C15 C16 O4 175.2(3)
C8 C15 C16 O4 -62.1(4)
O3 C15 C16 O1 -66.6(4)
C8 C15 C16 O1 56.1(4)
O3 C15 C16 C17 50.9(4)
C8 C15 C16 C17 173.7(3)
O4 C16 C17 O5 -49.1(4)
O1 C16 C17 O5 -167.5(3)
C15 C16 C17 O5 73.5(4)
O2 C1 O1 C16 60.6(4)
C2 C1 O1 C16 179.8(3)
O4 C16 O1 C1 60.5(4)
C17 C16 O1 C1 179.9(3)
C15 C16 O1 C1 -56.6(4)
O1 C1 O2 C8 -63.3(4)
C2 C1 O2 C8 176.9(3)
C15 C8 O2 C1 62.5(4)
C9 C8 O2 C1 -173.5(3)
